data_7703523
loop_
_publ_author_name
'Bonfiglio, Anna'
'Magra, K\'evin'
'Cebri\'an, Cristina'
'Polo, Federico'
'Gros, Philippe C.'
'Mercandelli, Pierluigi'
'Mauro, Matteo'

_publ_section_title
;
 Red-emitting neutral rhenium(i) complexes bearing a pyridyl
 pyridoannelated N-heterocyclic carbene.
;
_journal_issue 10
_journal_name_full 'Dalton transactions (Cambridge, England : 2003)'
_journal_page_first 3102
_journal_page_last 3111
_journal_paper_doi 10.1039/c9dt04890a
_journal_volume 49
_journal_year 2020
_chemical_formula_moiety 'C15 H9 Cl N3 O3 Re'
_chemical_formula_sum 'C15 H9 Cl N3 O3 Re'
_chemical_formula_weight 500.90
_space_group_crystal_system triclinic
_space_group_IT_number 2
_space_group_name_Hall '-P 1'
_space_group_name_H-M_alt 'P -1'
_atom_sites_solution_hydrogens geom
_atom_sites_solution_primary direct
_atom_sites_solution_secondary difmap
_audit_creation_method SHELXL-2014/7
_audit_update_record
;
2019-12-22 deposited with the CCDC.	2020-02-04 downloaded from the CCDC.
;
_cell_angle_alpha 89.3060(10)
_cell_angle_beta 77.6610(10)
_cell_angle_gamma 72.2660(10)
_cell_formula_units_Z 2
_cell_length_a 6.6594(2)
_cell_length_b 10.8376(4)
_cell_length_c 11.1557(4)
_cell_measurement_reflns_used 9841
_cell_measurement_temperature 120(2)
_cell_measurement_theta_max 30.08
_cell_measurement_theta_min 2.80
_cell_volume 747.94(4)
_computing_cell_refinement 'Bruker SAINT'
_computing_data_collection 'Bruker APEX3'
_computing_data_reduction 'Bruker SAINT'
_computing_molecular_graphics 'Bruker SHELXTL'
_computing_publication_material 'Bruker SHELXTL'
_computing_structure_refinement 'SHELXL-2014/7 (Sheldrick, 2014)'
_computing_structure_solution 'SHELXT 2014/5 (Sheldrick, 2014)'
_diffrn_ambient_temperature 120(2)
_diffrn_measured_fraction_theta_full 0.999
_diffrn_measured_fraction_theta_max 0.999
_diffrn_measurement_device_type 'Bruker PHOTON-III CPAD'
_diffrn_measurement_method '\f and \w shuterless scans'
_diffrn_radiation_type MoK\a
_diffrn_radiation_wavelength 0.71073
_diffrn_reflns_av_R_equivalents 0.0367
_diffrn_reflns_av_unetI/netI 0.0155
_diffrn_reflns_Laue_measured_fraction_full 0.999
_diffrn_reflns_Laue_measured_fraction_max 0.999
_diffrn_reflns_limit_h_max 9
_diffrn_reflns_limit_h_min -9
_diffrn_reflns_limit_k_max 13
_diffrn_reflns_limit_k_min -15
_diffrn_reflns_limit_l_max 15
_diffrn_reflns_limit_l_min -15
_diffrn_reflns_number 54563
_diffrn_reflns_point_group_measured_fraction_full 0.999
_diffrn_reflns_point_group_measured_fraction_max 0.999
_diffrn_reflns_theta_full 25.242
_diffrn_reflns_theta_max 30.076
_diffrn_reflns_theta_min 1.976
_diffrn_source 'Mo-ImuS 3.0 microfocus tube'
_exptl_absorpt_coefficient_mu 8.319
_exptl_absorpt_correction_T_max 0.7460
_exptl_absorpt_correction_T_min 0.6059
_exptl_absorpt_correction_type multi-scan
_exptl_absorpt_process_details sadabs
_exptl_crystal_colour orange
_exptl_crystal_density_diffrn 2.224
_exptl_crystal_description prism
_exptl_crystal_F_000 472
_exptl_crystal_preparation Luminescent
_exptl_crystal_recrystallization_method 'Re-crystallisation from solvent: acetone - hexane'
_exptl_crystal_size_max 0.200
_exptl_crystal_size_mid 0.150
_exptl_crystal_size_min 0.120
_refine_diff_density_max 1.616
_refine_diff_density_min -0.985
_refine_diff_density_rms 0.092
_refine_ls_extinction_method none
_refine_ls_goodness_of_fit_ref 1.106
_refine_ls_hydrogen_treatment constr
_refine_ls_matrix_type full
_refine_ls_number_parameters 208
_refine_ls_number_reflns 4399
_refine_ls_number_restraints 0
_refine_ls_restrained_S_all 1.106
_refine_ls_R_factor_all 0.0163
_refine_ls_R_factor_gt 0.0152
_refine_ls_shift/su_max 0.002
_refine_ls_shift/su_mean 0.000
_refine_ls_structure_factor_coef Fsqd
_refine_ls_weighting_details 'w=1/[\s^2^(Fo^2^)+(0.0052P)^2^+1.0517P] where P=(Fo^2^+2Fc^2^)/3'
_refine_ls_weighting_scheme calc
_refine_ls_wR_factor_gt 0.0302
_refine_ls_wR_factor_ref 0.0305
_reflns_Friedel_coverage 0.000
_reflns_number_gt 4274
_reflns_number_total 4399
_reflns_threshold_expression 'I > 2\s(I)'
_cod_data_source_file c9dt04890a2.cif
_cod_data_source_block mmab191211
_cod_depositor_comments 'Adding full bibliography for 7703523--7703524.cif.'
_cod_database_code 7703523
_shelx_shelxl_version_number 2014/7
_shelx_space_group_comment
;
The symmetry employed for this shelxl refinement is uniquely defined
by the following loop, which should always be used as a source of
symmetry information in preference to the above space-group names.
They are only intended as comments.
;
_shelx_estimated_absorpt_t_min 0.287
_shelx_estimated_absorpt_t_max 0.435

loop_
_space_group_symop_operation_xyz
'x, y, z'
'-x, -y, -z'

loop_
_atom_site_label
_atom_site_type_symbol
_atom_site_fract_x
_atom_site_fract_y
_atom_site_fract_z
_atom_site_U_iso_or_equiv
_atom_site_adp_type
_atom_site_occupancy
_atom_site_site_symmetry_order
_atom_site_calc_flag
_atom_site_refinement_flags_posn
_atom_site_refinement_flags_adp
_atom_site_refinement_flags_occupancy
_atom_site_disorder_assembly
_atom_site_disorder_group
C1 C 0.7287(3) 0.0518(2) 0.4866(2) 0.0196(4) Uani 1 1 d . . . . .
H1 H 0.8420 0.0094 0.4190 0.024 Uiso 1 1 calc R U . . .
C2 C 0.6990(4) -0.0068(2) 0.5931(2) 0.0224(4) Uani 1 1 d . . . . .
H2 H 0.7933 -0.0909 0.6004 0.027 Uiso 1 1 calc R U . . .
C3 C 0.5276(4) 0.0553(2) 0.6960(2) 0.0243(4) Uani 1 1 d . . . . .
H3 H 0.5101 0.0121 0.7703 0.029 Uiso 1 1 calc R U . . .
C4 C 0.3909(4) 0.1748(2) 0.68773(19) 0.0226(4) Uani 1 1 d . . . . .
H4 H 0.2758 0.2150 0.7553 0.027 Uiso 1 1 calc R U . . .
C5 C 0.4212(3) 0.2399(2) 0.57668(18) 0.0181(4) Uani 1 1 d . . . . .
C6 C 0.3259(3) 0.3600(2) 0.53976(18) 0.0182(4) Uani 1 1 d . . . . .
H6 H 0.2071 0.4269 0.5859 0.022 Uiso 1 1 calc R U . . .
C7 C 0.6013(3) 0.2510(2) 0.37872(18) 0.0175(4) Uani 1 1 d . . . . .
C8 C 0.4074(3) 0.46824(19) 0.34267(18) 0.0158(4) Uani 1 1 d . . . . .
C9 C 0.2414(3) 0.5837(2) 0.37634(19) 0.0188(4) Uani 1 1 d . . . . .
H9 H 0.1428 0.5963 0.4538 0.023 Uiso 1 1 calc R U . . .
C10 C 0.2243(4) 0.6801(2) 0.2931(2) 0.0229(4) Uani 1 1 d . . . . .
H10 H 0.1115 0.7602 0.3122 0.028 Uiso 1 1 calc R U . . .
C11 C 0.3734(4) 0.6589(2) 0.1814(2) 0.0234(4) Uani 1 1 d . . . . .
H11 H 0.3640 0.7241 0.1234 0.028 Uiso 1 1 calc R U . . .
C12 C 0.5351(4) 0.5417(2) 0.1563(2) 0.0217(4) Uani 1 1 d . . . . .
H12 H 0.6379 0.5280 0.0803 0.026 Uiso 1 1 calc R U . . .
C13 C 0.9739(4) 0.0726(2) 0.17937(19) 0.0221(4) Uani 1 1 d . . . . .
C14 C 0.9582(4) 0.2849(2) 0.0432(2) 0.0234(4) Uani 1 1 d . . . . .
C15 C 0.6052(4) 0.1938(2) 0.11727(19) 0.0210(4) Uani 1 1 d . . . . .
N1 N 0.5907(3) 0.17579(17) 0.47680(15) 0.0158(3) Uani 1 1 d . . . . .
N2 N 0.4390(3) 0.36383(16) 0.42064(15) 0.0149(3) Uani 1 1 d . . . . .
N3 N 0.5538(3) 0.44491(17) 0.23559(16) 0.0172(3) Uani 1 1 d . . . . .
O1 O 1.0747(3) -0.03593(17) 0.16659(17) 0.0337(4) Uani 1 1 d . . . . .
O2 O 1.0566(3) 0.3105(2) -0.04544(16) 0.0364(4) Uani 1 1 d . . . . .
O3 O 0.4972(3) 0.15981(18) 0.06646(15) 0.0290(4) Uani 1 1 d . . . . .
Cl1 Cl 1.02203(8) 0.33415(5) 0.30451(5) 0.02106(10) Uani 1 1 d . . . . .
Re1 Re 0.79107(2) 0.24889(2) 0.19890(2) 0.01539(2) Uani 1 1 d . . . . .

loop_
_atom_site_aniso_label
_atom_site_aniso_U_11
_atom_site_aniso_U_22
_atom_site_aniso_U_33
_atom_site_aniso_U_23
_atom_site_aniso_U_13
_atom_site_aniso_U_12
C1 0.0180(9) 0.0163(10) 0.0252(10) 0.0022(8) -0.0086(8) -0.0037(7)
C2 0.0249(10) 0.0200(10) 0.0273(11) 0.0074(8) -0.0121(9) -0.0101(8)
C3 0.0305(11) 0.0290(12) 0.0198(10) 0.0092(8) -0.0090(9) -0.0164(9)
C4 0.0248(10) 0.0291(12) 0.0175(9) 0.0034(8) -0.0044(8) -0.0140(9)
C5 0.0165(9) 0.0233(10) 0.0164(9) -0.0015(7) -0.0025(7) -0.0094(8)
C6 0.0153(9) 0.0218(10) 0.0171(9) -0.0014(7) -0.0010(7) -0.0069(8)
C7 0.0147(9) 0.0202(10) 0.0178(9) -0.0009(7) -0.0029(7) -0.0062(7)
C8 0.0143(8) 0.0166(9) 0.0189(9) 0.0020(7) -0.0068(7) -0.0060(7)
C9 0.0159(9) 0.0194(10) 0.0211(10) -0.0007(8) -0.0044(7) -0.0054(7)
C10 0.0215(10) 0.0191(10) 0.0287(11) 0.0021(8) -0.0111(9) -0.0031(8)
C11 0.0291(11) 0.0200(10) 0.0253(11) 0.0070(8) -0.0136(9) -0.0089(9)
C12 0.0258(10) 0.0238(11) 0.0181(9) 0.0062(8) -0.0074(8) -0.0098(8)
C13 0.0227(10) 0.0246(11) 0.0183(9) 0.0008(8) -0.0056(8) -0.0054(8)
C14 0.0214(10) 0.0290(12) 0.0190(10) 0.0026(8) -0.0044(8) -0.0067(9)
C15 0.0253(10) 0.0207(10) 0.0158(9) 0.0023(7) -0.0019(8) -0.0074(8)
N1 0.0156(8) 0.0174(8) 0.0155(8) 0.0024(6) -0.0039(6) -0.0063(6)
N2 0.0137(7) 0.0150(8) 0.0160(7) 0.0013(6) -0.0034(6) -0.0043(6)
N3 0.0177(8) 0.0177(8) 0.0172(8) 0.0023(6) -0.0051(6) -0.0059(6)
O1 0.0359(10) 0.0236(9) 0.0335(9) -0.0032(7) -0.0085(8) 0.0032(7)
O2 0.0327(9) 0.0514(12) 0.0232(8) 0.0050(8) 0.0020(7) -0.0159(9)
O3 0.0307(9) 0.0372(10) 0.0249(8) 0.0039(7) -0.0091(7) -0.0169(8)
Cl1 0.0174(2) 0.0232(2) 0.0224(2) -0.00253(18) -0.00462(18) -0.00574(18)
Re1 0.01439(4) 0.01735(4) 0.01332(4) -0.00005(3) -0.00185(3) -0.00408(3)

loop_
_atom_type_symbol
_atom_type_description
_atom_type_scat_dispersion_real
_atom_type_scat_dispersion_imag
_atom_type_scat_source
C C 0.0033 0.0016 'International Tables Vol C Tables 4.2.6.8 and 6.1.1.4'
H H 0.0000 0.0000 'International Tables Vol C Tables 4.2.6.8 and 6.1.1.4'
N N 0.0061 0.0033 'International Tables Vol C Tables 4.2.6.8 and 6.1.1.4'
O O 0.0106 0.0060 'International Tables Vol C Tables 4.2.6.8 and 6.1.1.4'
Cl Cl 0.1484 0.1585 'International Tables Vol C Tables 4.2.6.8 and 6.1.1.4'
Re Re -1.0185 7.2310 'International Tables Vol C Tables 4.2.6.8 and 6.1.1.4'

loop_
_geom_angle_atom_site_label_1
_geom_angle_atom_site_label_2
_geom_angle_atom_site_label_3
_geom_angle
_geom_angle_site_symmetry_1
_geom_angle_site_symmetry_3
_geom_angle_publ_flag
C2 C1 N1 119.1(2) . . ?
C2 C1 H1 120.5 . . ?
N1 C1 H1 120.5 . . ?
C1 C2 C3 121.3(2) . . ?
C1 C2 H2 119.4 . . ?
C3 C2 H2 119.4 . . ?
C4 C3 C2 120.5(2) . . ?
C4 C3 H3 119.8 . . ?
C2 C3 H3 119.8 . . ?
C3 C4 C5 119.3(2) . . ?
C3 C4 H4 120.3 . . ?
C5 C4 H4 120.3 . . ?
C6 C5 N1 106.30(17) . . ?
C6 C5 C4 134.8(2) . . ?
N1 C5 C4 118.85(19) . . ?
C5 C6 N2 105.53(17) . . ?
C5 C6 H6 127.2 . . ?
N2 C6 H6 127.2 . . ?
N1 C7 N2 102.88(16) . . ?
N1 C7 Re1 140.64(15) . . ?
N2 C7 Re1 116.36(14) . . ?
N3 C8 C9 124.18(19) . . ?
N3 C8 N2 113.63(17) . . ?
C9 C8 N2 122.18(18) . . ?
C10 C9 C8 117.66(19) . . ?
C10 C9 H9 121.2 . . ?
C8 C9 H9 121.2 . . ?
C9 C10 C11 119.5(2) . . ?
C9 C10 H10 120.2 . . ?
C11 C10 H10 120.2 . . ?
C12 C11 C10 118.9(2) . . ?
C12 C11 H11 120.5 . . ?
C10 C11 H11 120.5 . . ?
N3 C12 C11 122.7(2) . . ?
N3 C12 H12 118.6 . . ?
C11 C12 H12 118.6 . . ?
O1 C13 Re1 176.2(2) . . ?
O2 C14 Re1 177.1(2) . . ?
O3 C15 Re1 178.6(2) . . ?
C7 N1 C1 127.11(18) . . ?
C7 N1 C5 111.86(17) . . ?
C1 N1 C5 120.99(17) . . ?
C7 N2 C6 113.41(17) . . ?
C7 N2 C8 118.68(17) . . ?
C6 N2 C8 127.90(17) . . ?
C8 N3 C12 116.99(18) . . ?
C8 N3 Re1 117.26(13) . . ?
C12 N3 Re1 125.64(14) . . ?
C13 Re1 C15 87.28(9) . . ?
C13 Re1 C14 89.70(9) . . ?
C15 Re1 C14 91.94(9) . . ?
C13 Re1 C7 100.48(9) . . ?
C15 Re1 C7 94.99(8) . . ?
C14 Re1 C7 167.92(9) . . ?
C13 Re1 N3 173.71(8) . . ?
C15 Re1 N3 90.34(8) . . ?
C14 Re1 N3 96.20(8) . . ?
C7 Re1 N3 73.92(7) . . ?
C13 Re1 Cl1 95.95(7) . . ?
C15 Re1 Cl1 176.71(7) . . ?
C14 Re1 Cl1 87.46(7) . . ?
C7 Re1 Cl1 85.05(5) . . ?
N3 Re1 Cl1 86.51(5) . . ?

loop_
_geom_bond_atom_site_label_1
_geom_bond_atom_site_label_2
_geom_bond_distance
_geom_bond_site_symmetry_2
_geom_bond_publ_flag
C1 C2 1.347(3) . ?
C1 N1 1.396(3) . ?
C1 H1 0.9500 . ?
C2 C3 1.437(3) . ?
C2 H2 0.9500 . ?
C3 C4 1.353(3) . ?
C3 H3 0.9500 . ?
C4 C5 1.425(3) . ?
C4 H4 0.9500 . ?
C5 C6 1.365(3) . ?
C5 N1 1.415(3) . ?
C6 N2 1.387(2) . ?
C6 H6 0.9500 . ?
C7 N1 1.359(3) . ?
C7 N2 1.370(3) . ?
C7 Re1 2.126(2) . ?
C8 N3 1.342(3) . ?
C8 C9 1.386(3) . ?
C8 N2 1.411(3) . ?
C9 C10 1.384(3) . ?
C9 H9 0.9500 . ?
C10 C11 1.389(3) . ?
C10 H10 0.9500 . ?
C11 C12 1.378(3) . ?
C11 H11 0.9500 . ?
C12 N3 1.358(3) . ?
C12 H12 0.9500 . ?
C13 O1 1.156(3) . ?
C13 Re1 1.913(2) . ?
C14 O2 1.145(3) . ?
C14 Re1 1.957(2) . ?
C15 O3 1.147(3) . ?
C15 Re1 1.914(2) . ?
N3 Re1 2.2085(17) . ?
Cl1 Re1 2.5049(5) . ?

loop_
_geom_torsion_atom_site_label_1
_geom_torsion_atom_site_label_2
_geom_torsion_atom_site_label_3
_geom_torsion_atom_site_label_4
_geom_torsion
_geom_torsion_site_symmetry_1
_geom_torsion_site_symmetry_2
_geom_torsion_site_symmetry_3
_geom_torsion_site_symmetry_4
_geom_torsion_publ_flag
N1 C1 C2 C3 0.5(3) . . . . ?
C1 C2 C3 C4 0.2(3) . . . . ?
C2 C3 C4 C5 -1.3(3) . . . . ?
C3 C4 C5 C6 -175.3(2) . . . . ?
C3 C4 C5 N1 1.6(3) . . . . ?
N1 C5 C6 N2 0.2(2) . . . . ?
C4 C5 C6 N2 177.4(2) . . . . ?
N3 C8 C9 C10 1.0(3) . . . . ?
N2 C8 C9 C10 -179.95(18) . . . . ?
C8 C9 C10 C11 -0.9(3) . . . . ?
C9 C10 C11 C12 0.1(3) . . . . ?
C10 C11 C12 N3 0.8(3) . . . . ?
N2 C7 N1 C1 -176.30(18) . . . . ?
Re1 C7 N1 C1 -0.8(4) . . . . ?
N2 C7 N1 C5 1.5(2) . . . . ?
Re1 C7 N1 C5 176.96(17) . . . . ?
C2 C1 N1 C7 177.4(2) . . . . ?
C2 C1 N1 C5 -0.1(3) . . . . ?
C6 C5 N1 C7 -1.1(2) . . . . ?
C4 C5 N1 C7 -178.84(18) . . . . ?
C6 C5 N1 C1 176.81(18) . . . . ?
C4 C5 N1 C1 -0.9(3) . . . . ?
N1 C7 N2 C6 -1.3(2) . . . . ?
Re1 C7 N2 C6 -178.15(13) . . . . ?
N1 C7 N2 C8 177.67(16) . . . . ?
Re1 C7 N2 C8 0.9(2) . . . . ?
C5 C6 N2 C7 0.7(2) . . . . ?
C5 C6 N2 C8 -178.19(18) . . . . ?
N3 C8 N2 C7 -3.5(3) . . . . ?
C9 C8 N2 C7 177.37(18) . . . . ?
N3 C8 N2 C6 175.37(18) . . . . ?
C9 C8 N2 C6 -3.8(3) . . . . ?
C9 C8 N3 C12 -0.1(3) . . . . ?
N2 C8 N3 C12 -179.27(17) . . . . ?
C9 C8 N3 Re1 -176.48(15) . . . . ?
N2 C8 N3 Re1 4.4(2) . . . . ?
C11 C12 N3 C8 -0.8(3) . . . . ?
C11 C12 N3 Re1 175.19(16) . . . . ?
